data_7157752
loop_
_publ_author_name
'Wan, Shu-Hao'
'Li, Xuan-An'
'Liu, Yi-Hung'
'Liu, Shiuh-Tzung'

_publ_section_title
;
 <i>N</i>-Allylation <i>versus C</i>-allylation of intermediates from
 aza-Michael adducts of arylideneisoxazol-5-ones.
;
_journal_issue 46
_journal_name_full 'Organic &amp; biomolecular chemistry'
_journal_page_first 9516
_journal_page_last 9525
_journal_paper_doi 10.1039/d0ob01998d
_journal_volume 18
_journal_year 2020
_chemical_formula_sum 'C29 H27 Cl3 N2 O4 S'
_chemical_formula_weight 605.93
_space_group_crystal_system monoclinic
_space_group_IT_number 15
_space_group_name_Hall '-C 2yc'
_space_group_name_H-M_alt 'C 1 2/c 1'
_atom_sites_solution_hydrogens geom
_audit_creation_method SHELXL-2017/1
_audit_update_record
;
2020-08-26 deposited with the CCDC.	2020-11-05 downloaded from the CCDC.
;
_cell_angle_alpha 90
_cell_angle_beta 105.383(4)
_cell_angle_gamma 90
_cell_formula_units_Z 8
_cell_length_a 26.0749(9)
_cell_length_b 9.8982(3)
_cell_length_c 23.5410(8)
_cell_measurement_reflns_used 4746
_cell_measurement_temperature 200(2)
_cell_measurement_theta_max 27.9610
_cell_measurement_theta_min 3.4770
_cell_volume 5858.1(4)
_computing_cell_refinement 'CrysAlisPro 1.171.39.46 (Rigaku OD, 2018)'
_computing_data_collection 'CrysAlisPro 1.171.39.46 (Rigaku OD, 2018)'
_computing_data_reduction 'CrysAlisPro 1.171.39.46 (Rigaku OD, 2018)'
_computing_structure_refinement 'SHELXL-2017/1 (Sheldrick, 2017)'
_diffrn_ambient_temperature 200(2)
_diffrn_detector_area_resol_mean 10.2496
_diffrn_measured_fraction_theta_full 0.995
_diffrn_measured_fraction_theta_max 0.964
_diffrn_measurement_device_type 'Xcalibur, Atlas, Gemini'
_diffrn_measurement_method '\w scans'
_diffrn_radiation_type MoK\a
_diffrn_radiation_wavelength 0.71073
_diffrn_reflns_av_R_equivalents 0.0290
_diffrn_reflns_av_unetI/netI 0.0478
_diffrn_reflns_Laue_measured_fraction_full 0.995
_diffrn_reflns_Laue_measured_fraction_max 0.964
_diffrn_reflns_limit_h_max 31
_diffrn_reflns_limit_h_min -33
_diffrn_reflns_limit_k_max 12
_diffrn_reflns_limit_k_min -9
_diffrn_reflns_limit_l_max 23
_diffrn_reflns_limit_l_min -30
_diffrn_reflns_number 12733
_diffrn_reflns_point_group_measured_fraction_full 0.995
_diffrn_reflns_point_group_measured_fraction_max 0.964
_diffrn_reflns_theta_full 25.242
_diffrn_reflns_theta_max 27.499
_diffrn_reflns_theta_min 3.129
_diffrn_source 'fine-focus sealed X-ray tube'
_exptl_absorpt_coefficient_mu 0.421
_exptl_absorpt_correction_T_max 1.00000
_exptl_absorpt_correction_T_min 0.96785
_exptl_absorpt_correction_type multi-scan
_exptl_absorpt_process_details
; 
CrysAlisPro 1.171.39.46 (Rigaku Oxford Diffraction, 2018) 
Empirical absorption correction using spherical harmonics, 
 implemented in SCALE3 ABSPACK scaling algorithm. 
;
_exptl_crystal_density_diffrn 1.374
_exptl_crystal_description plate
_exptl_crystal_F_000 2512
_exptl_crystal_size_max 0.25
_exptl_crystal_size_mid 0.20
_exptl_crystal_size_min 0.15
_refine_diff_density_max 0.843
_refine_diff_density_min -0.911
_refine_diff_density_rms 0.069
_refine_ls_extinction_method none
_refine_ls_goodness_of_fit_ref 1.018
_refine_ls_hydrogen_treatment constr
_refine_ls_matrix_type full
_refine_ls_number_parameters 352
_refine_ls_number_reflns 6486
_refine_ls_number_restraints 0
_refine_ls_restrained_S_all 1.018
_refine_ls_R_factor_all 0.0986
_refine_ls_R_factor_gt 0.0667
_refine_ls_shift/su_max 0.030
_refine_ls_shift/su_mean 0.004
_refine_ls_structure_factor_coef Fsqd
_refine_ls_weighting_details 'w=1/[\s^2^(Fo^2^)+(0.0853P)^2^+16.4845P] where P=(Fo^2^+2Fc^2^)/3'
_refine_ls_weighting_scheme calc
_refine_ls_wR_factor_gt 0.1700
_refine_ls_wR_factor_ref 0.1971
_reflns_Friedel_coverage 0.000
_reflns_number_gt 4509
_reflns_number_total 6486
_reflns_threshold_expression 'I > 2\s(I)'
_cod_data_source_file d0ob01998d2.cif
_cod_data_source_block ic19676
_cod_depositor_comments 'Adding full bibliography for 7157751--7157753.cif.'
_cod_original_sg_symbol_H-M 'C 2/c'
_cod_database_code 7157752
_shelx_shelxl_version_number 2017/1
_shelx_space_group_comment
; 
The symmetry employed for this shelxl refinement is uniquely defined 
by the following loop, which should always be used as a source of 
symmetry information in preference to the above space-group names. 
They are only intended as comments. 
;

loop_
_space_group_symop_operation_xyz
'x, y, z'
'-x, y, -z+1/2'
'x+1/2, y+1/2, z'
'-x+1/2, y+1/2, -z+1/2'
'-x, -y, -z'
'x, -y, z-1/2'
'-x+1/2, -y+1/2, -z'
'x+1/2, -y+1/2, z-1/2'

loop_
_atom_site_label
_atom_site_type_symbol
_atom_site_fract_x
_atom_site_fract_y
_atom_site_fract_z
_atom_site_U_iso_or_equiv
_atom_site_adp_type
_atom_site_occupancy
_atom_site_site_symmetry_order
_atom_site_calc_flag
_atom_site_refinement_flags_posn
_atom_site_refinement_flags_adp
_atom_site_refinement_flags_occupancy
_atom_site_disorder_assembly
_atom_site_disorder_group
S1 S 0.71328(3) 0.74808(8) 0.67484(3) 0.0316(2) Uani 1 1 d . . . . .
O1 O 0.71004(10) 0.8898(2) 0.66260(10) 0.0442(6) Uani 1 1 d . . . . .
O2 O 0.76336(8) 0.6807(3) 0.68672(10) 0.0425(6) Uani 1 1 d . . . . .
O3 O 0.59270(9) 0.5067(3) 0.49468(9) 0.0391(6) Uani 1 1 d . . . . .
O4 O 0.61334(9) 0.2910(2) 0.51694(10) 0.0406(6) Uani 1 1 d . . . . .
N1 N 0.67404(9) 0.6700(2) 0.61720(10) 0.0263(5) Uani 1 1 d . . . . .
N2 N 0.63398(11) 0.2119(3) 0.56964(13) 0.0412(7) Uani 1 1 d . . . . .
C1 C 0.68400(12) 0.7173(3) 0.73297(13) 0.0313(7) Uani 1 1 d . . . . .
C2 C 0.70144(13) 0.6083(3) 0.77022(14) 0.0374(7) Uani 1 1 d . . . . .
H2A H 0.731138 0.556143 0.767021 0.045 Uiso 1 1 calc R U . . .
C3 C 0.67470(15) 0.5770(4) 0.81217(15) 0.0448(8) Uani 1 1 d . . . . .
H3A H 0.686573 0.503311 0.838183 0.054 Uiso 1 1 calc R U . . .
C4 C 0.63092(16) 0.6514(4) 0.81682(16) 0.0471(9) Uani 1 1 d . . . . .
C5 C 0.61479(16) 0.7605(4) 0.77929(16) 0.0494(9) Uani 1 1 d . . . . .
H5A H 0.585088 0.812754 0.782377 0.059 Uiso 1 1 calc R U . . .
C6 C 0.64122(14) 0.7947(4) 0.73736(15) 0.0407(8) Uani 1 1 d . . . . .
H6A H 0.630053 0.870089 0.712126 0.049 Uiso 1 1 calc R U . . .
C7 C 0.6016(2) 0.6142(5) 0.8620(2) 0.0731(14) Uani 1 1 d . . . . .
H7A H 0.572015 0.677007 0.859136 0.110 Uiso 1 1 calc R U . . .
H7B H 0.587854 0.521933 0.854639 0.110 Uiso 1 1 calc R U . . .
H7C H 0.626076 0.619494 0.901541 0.110 Uiso 1 1 calc R U . . .
C8 C 0.62042(11) 0.7211(3) 0.59646(12) 0.0268(6) Uani 1 1 d . . . . .
C9 C 0.61094(13) 0.8473(3) 0.57054(14) 0.0354(7) Uani 1 1 d . . . . .
H9A H 0.639492 0.900400 0.564763 0.042 Uiso 1 1 calc R U . . .
C10 C 0.55911(15) 0.8952(3) 0.55313(15) 0.0431(8) Uani 1 1 d . . . . .
H10A H 0.552133 0.982832 0.536381 0.052 Uiso 1 1 calc R U . . .
C11 C 0.51765(14) 0.8159(4) 0.56007(15) 0.0397(8) Uani 1 1 d . . . . .
H11A H 0.482261 0.849271 0.547969 0.048 Uiso 1 1 calc R U . . .
C12 C 0.52720(12) 0.6882(3) 0.58451(13) 0.0322(7) Uani 1 1 d . . . . .
H12A H 0.498351 0.633504 0.588336 0.039 Uiso 1 1 calc R U . . .
C13 C 0.57889(11) 0.6400(3) 0.60342(12) 0.0248(6) Uani 1 1 d . . . . .
C14 C 0.59360(11) 0.5013(3) 0.63041(12) 0.0245(6) Uani 1 1 d . . . . .
H14A H 0.614836 0.517088 0.671954 0.029 Uiso 1 1 calc R U . . .
C15 C 0.63257(11) 0.4376(3) 0.59768(12) 0.0248(6) Uani 1 1 d . . . . .
C16 C 0.68510(11) 0.5239(3) 0.61331(13) 0.0263(6) Uani 1 1 d . . . . .
H16A H 0.706030 0.494879 0.653461 0.032 Uiso 1 1 calc R U . . .
C17 C 0.71988(12) 0.4987(3) 0.57216(14) 0.0328(7) Uani 1 1 d . . . . .
C18 C 0.75612(14) 0.3932(4) 0.5833(2) 0.0484(9) Uani 1 1 d . . . . .
H18A H 0.759428 0.338275 0.617199 0.058 Uiso 1 1 calc R U . . .
C19 C 0.78747(17) 0.3672(4) 0.5456(2) 0.0665(13) Uani 1 1 d . . . . .
H19A H 0.812140 0.294505 0.553437 0.080 Uiso 1 1 calc R U . . .
C20 C 0.78279(19) 0.4477(5) 0.4962(2) 0.0705(14) Uani 1 1 d . . . . .
H20A H 0.804074 0.429599 0.470009 0.085 Uiso 1 1 calc R U . . .
C21 C 0.74742(17) 0.5533(4) 0.48521(19) 0.0564(11) Uani 1 1 d . . . . .
H21A H 0.744554 0.608906 0.451606 0.068 Uiso 1 1 calc R U . . .
C22 C 0.71593(14) 0.5790(4) 0.52296(15) 0.0418(8) Uani 1 1 d . . . . .
H22A H 0.691473 0.652175 0.515104 0.050 Uiso 1 1 calc R U . . .
C23 C 0.54665(11) 0.4140(3) 0.63388(13) 0.0301(6) Uani 1 1 d . . . . .
C24 C 0.53477(16) 0.4069(5) 0.68643(18) 0.0561(11) Uani 1 1 d . . . . .
H24A H 0.504792 0.356409 0.689957 0.067 Uiso 1 1 calc R U . . .
H24B H 0.556417 0.452479 0.719761 0.067 Uiso 1 1 calc R U . . .
C25 C 0.51483(14) 0.3462(4) 0.58141(18) 0.0463(9) Uani 1 1 d . . . . .
H25A H 0.530026 0.363923 0.548268 0.069 Uiso 1 1 calc R U . . .
H25B H 0.514795 0.248732 0.588636 0.069 Uiso 1 1 calc R U . . .
H25C H 0.478272 0.380411 0.572028 0.069 Uiso 1 1 calc R U . . .
C26 C 0.61002(11) 0.4241(3) 0.53137(13) 0.0296(6) Uani 1 1 d . . . . .
C27 C 0.64472(11) 0.2920(3) 0.61351(14) 0.0307(7) Uani 1 1 d . . . . .
C28 C 0.66566(15) 0.2385(4) 0.67401(16) 0.0451(8) Uani 1 1 d . . . . .
H28A H 0.671700 0.313406 0.702233 0.068 Uiso 1 1 calc R U . . .
H28B H 0.639849 0.175460 0.682865 0.068 Uiso 1 1 calc R U . . .
H28C H 0.699298 0.191253 0.676954 0.068 Uiso 1 1 calc R U . . .
Cl1 Cl 0.58840(8) 0.1426(2) 0.78434(7) 0.1080(6) Uani 1 1 d . . . . .
Cl2 Cl 0.57606(8) 0.00651(15) 0.88559(8) 0.1073(6) Uani 1 1 d . . . . .
Cl3 Cl 0.63239(8) 0.25339(17) 0.89874(10) 0.1188(6) Uani 1 1 d . . . . .
C29 C 0.6175(2) 0.1059(5) 0.8574(2) 0.0656(12) Uani 1 1 d . . . . .
H29A H 0.651304 0.055337 0.860330 0.079 Uiso 1 1 calc R U . . .

loop_
_atom_site_aniso_label
_atom_site_aniso_U_11
_atom_site_aniso_U_22
_atom_site_aniso_U_33
_atom_site_aniso_U_23
_atom_site_aniso_U_13
_atom_site_aniso_U_12
S1 0.0299(4) 0.0347(4) 0.0298(4) -0.0059(3) 0.0071(3) -0.0089(3)
O1 0.0559(15) 0.0351(13) 0.0421(13) -0.0064(11) 0.0137(11) -0.0191(11)
O2 0.0243(11) 0.0614(16) 0.0397(13) -0.0109(12) 0.0050(9) -0.0064(10)
O3 0.0400(13) 0.0520(14) 0.0243(11) 0.0022(10) 0.0067(9) 0.0050(11)
O4 0.0426(13) 0.0390(13) 0.0416(13) -0.0139(11) 0.0137(10) -0.0019(10)
N1 0.0246(12) 0.0282(13) 0.0252(12) -0.0029(10) 0.0051(9) -0.0008(10)
N2 0.0400(16) 0.0319(14) 0.0547(18) -0.0039(14) 0.0180(14) 0.0004(12)
C1 0.0313(15) 0.0371(16) 0.0242(14) -0.0062(13) 0.0051(12) -0.0043(13)
C2 0.0356(17) 0.0411(18) 0.0324(16) -0.0008(14) 0.0037(13) -0.0025(14)
C3 0.053(2) 0.047(2) 0.0316(17) 0.0042(15) 0.0068(15) -0.0047(17)
C4 0.055(2) 0.055(2) 0.0361(18) -0.0073(17) 0.0200(16) -0.0105(18)
C5 0.052(2) 0.054(2) 0.047(2) -0.0096(18) 0.0215(17) 0.0062(18)
C6 0.050(2) 0.0391(18) 0.0354(17) -0.0041(15) 0.0148(15) 0.0057(16)
C7 0.096(4) 0.075(3) 0.065(3) -0.002(2) 0.051(3) -0.013(3)
C8 0.0283(15) 0.0285(14) 0.0235(13) -0.0016(12) 0.0066(11) 0.0020(12)
C9 0.0386(18) 0.0325(16) 0.0345(16) 0.0022(14) 0.0087(13) -0.0022(14)
C10 0.053(2) 0.0308(17) 0.0436(19) 0.0091(15) 0.0087(16) 0.0107(15)
C11 0.0354(18) 0.0409(18) 0.0398(18) 0.0031(15) 0.0049(14) 0.0137(15)
C12 0.0293(15) 0.0335(16) 0.0340(16) -0.0013(13) 0.0088(12) 0.0039(13)
C13 0.0267(14) 0.0271(14) 0.0209(13) -0.0029(11) 0.0069(11) 0.0015(11)
C14 0.0233(13) 0.0287(14) 0.0213(13) 0.0002(11) 0.0058(10) 0.0028(11)
C15 0.0197(13) 0.0274(14) 0.0275(14) 0.0003(12) 0.0067(11) 0.0007(11)
C16 0.0223(14) 0.0281(14) 0.0277(14) -0.0018(12) 0.0050(11) -0.0011(11)
C17 0.0241(14) 0.0327(16) 0.0436(17) -0.0107(14) 0.0127(13) -0.0061(12)
C18 0.0326(18) 0.0384(19) 0.079(3) -0.0041(19) 0.0223(18) 0.0016(15)
C19 0.048(2) 0.045(2) 0.122(4) -0.017(3) 0.050(3) 0.0020(18)
C20 0.067(3) 0.056(3) 0.112(4) -0.038(3) 0.066(3) -0.018(2)
C21 0.067(3) 0.056(2) 0.060(2) -0.015(2) 0.042(2) -0.019(2)
C22 0.0423(19) 0.0445(19) 0.0451(19) -0.0068(16) 0.0230(15) -0.0033(16)
C23 0.0243(14) 0.0309(15) 0.0359(16) 0.0060(13) 0.0096(12) 0.0045(12)
C24 0.043(2) 0.079(3) 0.049(2) 0.016(2) 0.0179(17) -0.011(2)
C25 0.0289(17) 0.045(2) 0.065(2) -0.0048(18) 0.0124(16) -0.0068(15)
C26 0.0234(14) 0.0367(16) 0.0298(15) -0.0076(14) 0.0090(12) -0.0037(13)
C27 0.0225(14) 0.0299(15) 0.0417(17) 0.0023(14) 0.0119(12) 0.0016(12)
C28 0.043(2) 0.0376(18) 0.054(2) 0.0152(17) 0.0120(16) 0.0098(15)
Cl1 0.1220(13) 0.1292(14) 0.0813(10) 0.0418(9) 0.0420(9) 0.0342(11)
Cl2 0.1647(16) 0.0725(9) 0.1148(12) 0.0064(8) 0.0898(12) -0.0144(9)
Cl3 0.1132(13) 0.0853(11) 0.1586(17) -0.0342(11) 0.0374(12) -0.0160(9)
C29 0.070(3) 0.057(3) 0.074(3) 0.010(2) 0.028(2) 0.015(2)

loop_
_atom_type_symbol
_atom_type_description
_atom_type_scat_dispersion_real
_atom_type_scat_dispersion_imag
_atom_type_scat_source
C C 0.0033 0.0016 'International Tables Vol C Tables 4.2.6.8 and 6.1.1.4'
H H 0.0000 0.0000 'International Tables Vol C Tables 4.2.6.8 and 6.1.1.4'
N N 0.0061 0.0033 'International Tables Vol C Tables 4.2.6.8 and 6.1.1.4'
O O 0.0106 0.0060 'International Tables Vol C Tables 4.2.6.8 and 6.1.1.4'
S S 0.1246 0.1234 'International Tables Vol C Tables 4.2.6.8 and 6.1.1.4'
Cl Cl 0.1484 0.1585 'International Tables Vol C Tables 4.2.6.8 and 6.1.1.4'

loop_
_geom_angle_atom_site_label_1
_geom_angle_atom_site_label_2
_geom_angle_atom_site_label_3
_geom_angle
_geom_angle_site_symmetry_1
_geom_angle_site_symmetry_3
_geom_angle_publ_flag
O2 S1 O1 120.01(15) . . ?
O2 S1 N1 106.05(13) . . ?
O1 S1 N1 107.56(13) . . ?
O2 S1 C1 109.26(15) . . ?
O1 S1 C1 108.16(15) . . ?
N1 S1 C1 104.76(13) . . ?
C26 O4 N2 110.0(2) . . ?
C8 N1 C16 120.5(2) . . ?
C8 N1 S1 116.43(19) . . ?
C16 N1 S1 114.67(19) . . ?
C27 N2 O4 108.1(3) . . ?
C6 C1 C2 121.3(3) . . ?
C6 C1 S1 119.2(3) . . ?
C2 C1 S1 119.2(2) . . ?
C1 C2 C3 118.7(3) . . ?
C4 C3 C2 121.2(3) . . ?
C3 C4 C5 118.7(3) . . ?
C3 C4 C7 120.4(4) . . ?
C5 C4 C7 120.9(4) . . ?
C6 C5 C4 121.3(3) . . ?
C5 C6 C1 118.8(3) . . ?
C9 C8 C13 121.3(3) . . ?
C9 C8 N1 120.6(3) . . ?
C13 C8 N1 118.1(3) . . ?
C10 C9 C8 119.0(3) . . ?
C9 C10 C11 120.2(3) . . ?
C12 C11 C10 120.6(3) . . ?
C11 C12 C13 120.0(3) . . ?
C12 C13 C8 118.9(3) . . ?
C12 C13 C14 124.1(3) . . ?
C8 C13 C14 116.9(2) . . ?
C23 C14 C13 114.8(2) . . ?
C23 C14 C15 115.9(2) . . ?
C13 C14 C15 106.5(2) . . ?
C27 C15 C26 99.7(2) . . ?
C27 C15 C14 112.8(2) . . ?
C26 C15 C14 114.6(2) . . ?
C27 C15 C16 110.5(2) . . ?
C26 C15 C16 111.3(2) . . ?
C14 C15 C16 107.8(2) . . ?
N1 C16 C17 111.1(2) . . ?
N1 C16 C15 111.9(2) . . ?
C17 C16 C15 113.2(2) . . ?
C18 C17 C22 119.1(3) . . ?
C18 C17 C16 119.8(3) . . ?
C22 C17 C16 121.1(3) . . ?
C19 C18 C17 120.6(4) . . ?
C18 C19 C20 119.7(4) . . ?
C21 C20 C19 120.1(4) . . ?
C20 C21 C22 120.1(4) . . ?
C21 C22 C17 120.4(4) . . ?
C24 C23 C25 122.3(3) . . ?
C24 C23 C14 117.5(3) . . ?
C25 C23 C14 120.2(3) . . ?
O3 C26 O4 121.3(3) . . ?
O3 C26 C15 130.9(3) . . ?
O4 C26 C15 107.9(3) . . ?
N2 C27 C28 120.2(3) . . ?
N2 C27 C15 114.2(3) . . ?
C28 C27 C15 125.6(3) . . ?
Cl2 C29 Cl1 110.5(3) . . ?
Cl2 C29 Cl3 109.6(3) . . ?
Cl1 C29 Cl3 110.8(3) . . ?

loop_
_geom_bond_atom_site_label_1
_geom_bond_atom_site_label_2
_geom_bond_distance
_geom_bond_site_symmetry_2
_geom_bond_publ_flag
S1 O2 1.427(2) . ?
S1 O1 1.430(2) . ?
S1 N1 1.658(2) . ?
S1 C1 1.761(3) . ?
O3 C26 1.188(4) . ?
O4 C26 1.368(4) . ?
O4 N2 1.445(4) . ?
N1 C8 1.445(4) . ?
N1 C16 1.482(4) . ?
N2 C27 1.273(4) . ?
C1 C6 1.380(5) . ?
C1 C2 1.388(5) . ?
C2 C3 1.387(5) . ?
C3 C4 1.387(5) . ?
C4 C5 1.388(6) . ?
C4 C7 1.510(5) . ?
C5 C6 1.387(5) . ?
C8 C9 1.383(4) . ?
C8 C13 1.392(4) . ?
C9 C10 1.388(5) . ?
C10 C11 1.380(5) . ?
C11 C12 1.384(5) . ?
C12 C13 1.387(4) . ?
C13 C14 1.518(4) . ?
C14 C23 1.518(4) . ?
C14 C15 1.562(4) . ?
C15 C27 1.501(4) . ?
C15 C26 1.521(4) . ?
C15 C16 1.573(4) . ?
C16 C17 1.513(4) . ?
C17 C18 1.386(5) . ?
C17 C22 1.386(5) . ?
C18 C19 1.381(6) . ?
C19 C20 1.387(7) . ?
C20 C21 1.373(7) . ?
C21 C22 1.384(5) . ?
C23 C24 1.354(5) . ?
C23 C25 1.456(5) . ?
C27 C28 1.481(5) . ?
Cl1 C29 1.725(5) . ?
Cl2 C29 1.719(5) . ?
Cl3 C29 1.740(5) . ?
